data_7012858
loop_
_publ_author_name
'Browne, Wesley R.'
'Hesek, Dusan'
'Gallagher, John F.'
'O'Connor, Christine M.'
'Killeen, J. Scott'
'Aoki, Fumiko'
'Ishida, Hitoshi'
'Inoue, Yoshihisa'
'Villani, Claudio'
'Vos, Johannes G.'

_publ_section_title
;
 Structural and photophysical characterisation of coordination and
 optical isomers of mononuclear ruthenium(ii) polypyridyl
 1,2,4-triazole complexesElectronic supplementary information (ESI)
 available: analytical and semipreparative HPLC chromatograms, CD and
 UV/vis spectra. See http://www.rsc.org/suppdata/dt/b3/b301961f/
;
_journal_issue 12
_journal_name_full 'Dalton Transactions'
_journal_page_first 2597
_journal_paper_doi 10.1039/b301961f
_journal_year 2003
_chemical_formula_sum 'C33.4 H29.2 F6 N9 O1.2 P Ru'
_chemical_formula_weight 821.90
_chemical_name_systematic
; 
? 
;
_space_group_IT_number 2
_symmetry_cell_setting triclinic
_symmetry_space_group_name_Hall '-P 1'
_symmetry_space_group_name_H-M 'P -1'
_atom_sites_solution_hydrogens geom
_atom_sites_solution_primary direct
_atom_sites_solution_secondary difmap
_audit_creation_method SHELXL-97
_cell_angle_alpha 78.996(12)
_cell_angle_beta 64.996(10)
_cell_angle_gamma 77.151(10)
_cell_formula_units_Z 2
_cell_length_a 12.2324(17)
_cell_length_b 12.301(2)
_cell_length_c 13.296(2)
_cell_measurement_temperature 293(2)
_cell_volume 1757.1(5)
_computing_cell_refinement 'XSCANS (1996)'
_computing_data_collection 'Bruker Nonius (1996)'
_computing_data_reduction 'XSCANS (1996)'
_computing_molecular_graphics 'PLATON (Spek, 2002)'
_computing_publication_material 'PLATON (Spek, 2002)'
_computing_structure_refinement 'SHELXL97 (Sheldrick, 1997)'
_computing_structure_solution 'SHELXS97 (Sheldrick, 1990)'
_diffrn_ambient_temperature 293(2)
_diffrn_measured_fraction_theta_full 1.00
_diffrn_measured_fraction_theta_max 1.00
_diffrn_measurement_device_type 'Bruker P4 diffractometer'
_diffrn_radiation_monochromator graphite
_diffrn_radiation_source 'fine-focus sealed tube'
_diffrn_radiation_type MoK\a
_diffrn_radiation_wavelength 0.71073
_diffrn_reflns_av_R_equivalents 0.0433
_diffrn_reflns_av_sigmaI/netI 0.0837
_diffrn_reflns_limit_h_max 1
_diffrn_reflns_limit_h_min -14
_diffrn_reflns_limit_k_max 14
_diffrn_reflns_limit_k_min -14
_diffrn_reflns_limit_l_max 14
_diffrn_reflns_limit_l_min -15
_diffrn_reflns_number 7145
_diffrn_reflns_theta_full 25.2
_diffrn_reflns_theta_max 25.3
_diffrn_reflns_theta_min 1.9
_diffrn_standards_decay_% 0
_diffrn_standards_interval_time 296
_diffrn_standards_number 4
_exptl_absorpt_coefficient_mu 0.566
_exptl_crystal_density_diffrn 1.554
_exptl_crystal_density_method 'not measured'
_exptl_crystal_F_000 830
_refine_diff_density_max 1.31
_refine_diff_density_min -0.76
_refine_diff_density_rms 0.11
_refine_ls_extinction_method none
_refine_ls_goodness_of_fit_ref 1.023
_refine_ls_hydrogen_treatment mixed
_refine_ls_matrix_type full
_refine_ls_number_parameters 596
_refine_ls_number_reflns 6202
_refine_ls_number_restraints 162
_refine_ls_restrained_S_all 1.623
_refine_ls_R_factor_all 0.1059
_refine_ls_R_factor_gt 0.0653
_refine_ls_structure_factor_coef Fsqd
_refine_ls_weighting_details 'calc w=1/[\s^2^(Fo^2^)+(0.0948P)^2^+2.1459P] where P=(Fo^2^+2Fc^2^)/3'
_refine_ls_weighting_scheme calc
_refine_ls_wR_factor_gt 0.1540
_refine_ls_wR_factor_ref 0.1794
_reflns_number_gt 4344
_reflns_number_total 6202
_reflns_threshold_expression >2\s(I)
_cod_data_source_file b301961f.txt
_cod_data_source_block I
_cod_depositor_comments
;
The following automatic conversions were performed:
'_symmetry_cell_setting' value 'Triclinic' changed to 'triclinic'
according to '/home/saulius/struct/CIF-dictionaries/cif_core.dic'
dictionary named 'cif_core.dic' version 2.4.1 from 2010-06-29.

Automatic conversion script
Id: cif_fix_enum 1527 2010-12-29 10:47:43Z saulius 
;
_cod_original_cell_volume 1757.0(5)
_cod_original_sg_symbol_Hall -p-1
_cod_original_sg_symbol_H-M P-1
_cod_original_formula_sum 'C33.40 H29.20 F6 N9 O1.20 P Ru'
_cod_database_code 7012858

loop_
_symmetry_equiv_pos_as_xyz
'x, y, z'
'-x, -y, -z'

loop_
_atom_site_label
_atom_site_type_symbol
_atom_site_fract_x
_atom_site_fract_y
_atom_site_fract_z
_atom_site_U_iso_or_equiv
_atom_site_adp_type
_atom_site_occupancy
_atom_site_calc_flag
_atom_site_refinement_flags
_atom_site_disorder_assembly
_atom_site_disorder_group
Ru1 Ru 0.11468(9) 0.15168(8) 0.14601(9) 0.0356(3) Uani 1 d . . .
N11A N 0.2914(9) 0.1112(8) 0.1305(8) 0.039(2) Uani 1 d . . .
C2A C 0.3660(12) 0.1859(11) 0.1171(12) 0.053(3) Uani 1 d . . .
H2A H 0.3377 0.2623 0.1077 0.064 Uiso 1 calc R . .
C3A C 0.4802(13) 0.1522(13) 0.1170(13) 0.059(4) Uani 1 d . . .
H3A H 0.5285 0.2052 0.1070 0.071 Uiso 1 calc R . .
C4A C 0.5238(13) 0.0399(13) 0.1315(13) 0.063(4) Uani 1 d . . .
H4A H 0.6012 0.0161 0.1321 0.075 Uiso 1 calc R . .
C5A C 0.4498(12) -0.0374(12) 0.1455(13) 0.056(4) Uani 1 d . . .
H5A H 0.4776 -0.1138 0.1552 0.067 Uiso 1 calc R . .
C6A C 0.3358(11) -0.0005(10) 0.1447(10) 0.042(3) Uani 1 d . . .
C7A C 0.2511(11) -0.0735(10) 0.1544(10) 0.041(3) Uani 1 d . . .
C8A C 0.2796(12) -0.1893(10) 0.1596(11) 0.048(3) Uani 1 d . . .
H8A H 0.3571 -0.2247 0.1545 0.057 Uiso 1 calc R . .
C9A C 0.1936(13) -0.2521(11) 0.1724(13) 0.056(4) Uani 1 d . . .
H9A H 0.2120 -0.3300 0.1778 0.067 Uiso 1 calc R . .
C10A C 0.0814(13) -0.1993(11) 0.1773(12) 0.054(3) Uani 1 d . . .
H10A H 0.0224 -0.2402 0.1850 0.065 Uiso 1 calc R . .
C11A C 0.0569(12) -0.0826(10) 0.1704(10) 0.043(3) Uani 1 d . . .
H11A H -0.0198 -0.0467 0.1739 0.052 Uiso 1 calc R . .
N12A N 0.1395(8) -0.0193(7) 0.1588(8) 0.034(2) Uani 1 d . . .
N11B N 0.0392(9) 0.1505(8) 0.3174(9) 0.042(2) Uani 1 d . . .
C2B C 0.1006(13) 0.1276(11) 0.3843(11) 0.051(3) Uani 1 d . . .
H2B H 0.1848 0.1054 0.3529 0.061 Uiso 1 calc R . .
C3B C 0.0445(16) 0.1356(14) 0.4957(13) 0.067(4) Uani 1 d . . .
H3B H 0.0902 0.1220 0.5389 0.080 Uiso 1 calc R . .
C4B C -0.0800(16) 0.1640(15) 0.5437(12) 0.071(5) Uani 1 d . . .
H4B H -0.1197 0.1686 0.6202 0.085 Uiso 1 calc R . .
C5B C -0.1462(14) 0.1855(14) 0.4781(12) 0.064(4) Uani 1 d . . .
H5B H -0.2308 0.2046 0.5093 0.077 Uiso 1 calc R . .
C6B C -0.0834(12) 0.1780(10) 0.3646(11) 0.045(3) Uani 1 d . . .
C7B C -0.1431(11) 0.2012(10) 0.2842(11) 0.043(3) Uani 1 d . . .
C8B C -0.2671(13) 0.2394(13) 0.3137(13) 0.060(4) Uani 1 d . . .
H8B H -0.3175 0.2523 0.3871 0.072 Uiso 1 calc R . .
C9B C -0.3156(13) 0.2584(14) 0.2339(15) 0.068(4) Uani 1 d . . .
H9B H -0.3982 0.2857 0.2526 0.082 Uiso 1 calc R . .
C10B C -0.2401(14) 0.2365(13) 0.1269(14) 0.062(4) Uani 1 d . . .
H10B H -0.2712 0.2461 0.0724 0.074 Uiso 1 calc R . .
C11B C -0.1163(11) 0.1996(11) 0.1009(11) 0.048(3) Uani 1 d . . .
H11B H -0.0648 0.1859 0.0279 0.057 Uiso 1 calc R . .
N12B N -0.0682(9) 0.1828(7) 0.1800(8) 0.037(2) Uani 1 d . . .
N1 N 0.1086(9) 0.3238(8) 0.1180(9) 0.039(2) Uani 1 d . . .
C2 C 0.0696(12) 0.3974(10) 0.1945(12) 0.048(3) Uani 1 d . . .
H2 H 0.0442 0.3706 0.2698 0.057 Uiso 1 calc R . .
C3 C 0.0666(14) 0.5105(11) 0.1634(13) 0.058(4) Uani 1 d . . .
H3 H 0.0361 0.5578 0.2194 0.070 Uiso 1 calc R . .
N4 N 0.1042(12) 0.5556(9) 0.0598(12) 0.061(3) Uani 1 d . . .
C5 C 0.1453(13) 0.4845(11) -0.0186(13) 0.055(3) Uani 1 d . . .
H5 H 0.1738 0.5132 -0.0935 0.067 Uiso 1 calc R . .
C6 C 0.1466(11) 0.3683(10) 0.0094(11) 0.044(3) Uani 1 d . . .
C7 C 0.1801(11) 0.2865(10) -0.0684(10) 0.042(3) Uani 1 d . . .
C8 C 0.2279(11) 0.1955(11) -0.2008(11) 0.045(3) Uani 1 d . . .
N2 N 0.1715(9) 0.1799(8) -0.0243(8) 0.039(2) Uani 1 d . . .
N3 N 0.2148(10) 0.3026(9) -0.1791(9) 0.050(3) Uani 1 d . . .
N5 N 0.2021(9) 0.1193(8) -0.1103(8) 0.042(2) Uani 1 d . . .
C31 C 0.2685(12) 0.1658(12) -0.3157(11) 0.051(3) Uani 1 d . . .
C32 C 0.2797(18) 0.2485(16) -0.4038(14) 0.080(5) Uani 1 d . . .
H32 H 0.2575 0.3235 -0.3907 0.096 Uiso 1 calc R . .
C33 C 0.3244(19) 0.2205(18) -0.5130(15) 0.087(6) Uani 1 d . . .
H33 H 0.3336 0.2768 -0.5723 0.104 Uiso 1 calc R . .
C34 C 0.3541(16) 0.1119(19) -0.5321(14) 0.081(5) Uani 1 d . . .
H34 H 0.3825 0.0930 -0.6044 0.097 Uiso 1 calc R . .
C35 C 0.3424(15) 0.0304(15) -0.4459(14) 0.073(5) Uani 1 d . . .
H35 H 0.3649 -0.0443 -0.4598 0.087 Uiso 1 calc R . .
C36 C 0.2983(13) 0.0557(13) -0.3389(12) 0.060(4) Uani 1 d . . .
H36 H 0.2882 -0.0019 -0.2807 0.072 Uiso 1 calc R . .
P1 P 0.5000 0.5000 -1.0000 0.077(2) Uani 1 d SD . .
F11A F 0.3754(18) 0.4780(19) -0.905(2) 0.147(11) Uani 0.81(5) d PDU A -1
F12A F 0.505(3) 0.5997(17) -0.9438(19) 0.140(11) Uani 0.81(5) d PDU A -1
F13A F 0.570(2) 0.4132(16) -0.938(2) 0.143(12) Uani 0.81(5) d PDU A -1
F11B F 0.404(10) 0.604(8) -0.951(13) 0.29(9) Uani 0.19(5) d PDU A -2
F12B F 0.592(8) 0.543(7) -0.969(10) 0.16(5) Uani 0.19(5) d PDU A -2
F13B F 0.455(13) 0.430(6) -0.884(6) 0.15(5) Uani 0.19(5) d PDU A -2
P2 P 0.001(5) 0.502(4) 0.500(4) 0.093(3) Uani 1 d SD B -2
F21A F 0.122(7) 0.458(10) 0.413(5) 0.16(3) Uani 0.42(13) d PDU C -1
F22A F 0.066(9) 0.554(8) 0.549(6) 0.12(2) Uani 0.42(13) d PDU C -1
F23A F 0.010(9) 0.398(6) 0.579(6) 0.14(3) Uani 0.42(13) d PDU C -1
F21B F 0.099(5) 0.411(4) 0.422(4) 0.129(17) Uani 0.58(13) d PDU B -2
F22B F 0.100(6) 0.514(7) 0.545(6) 0.16(2) Uani 0.58(13) d PDU B -2
F23B F -0.047(9) 0.405(4) 0.600(4) 0.14(2) Uani 0.58(13) d PDU B -2
C1S C 0.635(10) 0.418(7) 0.571(10) 0.22(5) Uani 0.35 d PDU D -1
H1S1 H 0.6908 0.4379 0.4959 0.323 Uiso 0.35 calc PR D -1
H1S2 H 0.6799 0.3732 0.6126 0.323 Uiso 0.35 calc PR D -1
H1S3 H 0.5914 0.4855 0.6056 0.323 Uiso 0.35 calc PR D -1
C2S C 0.553(11) 0.358(8) 0.568(11) 0.26(5) Uani 0.35 d PDU D -1
H2S1 H 0.5699 0.3534 0.4909 0.307 Uiso 0.35 calc PR D -1
H2S2 H 0.4711 0.4002 0.6008 0.307 Uiso 0.35 calc PR D -1
O3S O 0.553(4) 0.247(6) 0.625(5) 0.15(2) Uani 0.35 d PDU D -1
H3S H 0.5227 0.2104 0.6010 0.218 Uiso 0.35 calc PR D -1
O4S O 0.514(11) 0.323(10) 0.705(10) 0.25(5) Uani 0.35 d PDU E -2
H4S1 H 0.5424 0.3060 0.7532 0.375 Uiso 0.35 calc PR E -2
C5S C 0.511(11) 0.438(9) 0.670(14) 0.23(6) Uani 0.35 d PDU E -2
H5S1 H 0.4928 0.4550 0.6032 0.279 Uiso 0.35 calc PR E -2
H5S2 H 0.4458 0.4800 0.7274 0.279 Uiso 0.35 calc PR E -2
C6S C 0.620(11) 0.471(9) 0.646(10) 0.22(5) Uani 0.35 d PDU E -2
H6S1 H 0.6691 0.4113 0.6737 0.330 Uiso 0.35 calc PR E -2
H6S2 H 0.6047 0.5365 0.6818 0.330 Uiso 0.35 calc PR E -2
H6S3 H 0.6613 0.4868 0.5670 0.330 Uiso 0.35 calc PR E -2
O1W O 0.366(9) 0.469(7) 0.673(7) 0.15(3) Uani 0.25 d PDU F -1
H1W H 0.46(9) 0.51(8) 0.64(7) 0.218 Uiso 0.25 d PD G -1
H2W H 0.55(11) 0.45(6) 0.48(7) 0.218 Uiso 0.25 d PD H -1
O2W O 0.253(8) 0.513(4) 0.682(5) 0.11(2) Uani 0.25 d PDU I -2
H3W H 0.15(3) 0.53(7) 0.71(7) 0.162 Uiso 0.25 d PD J -2
H4W H 0.29(4) 0.42(4) 0.73(10) 0.162 Uiso 0.25 d PD K -2

loop_
_atom_site_aniso_label
_atom_site_aniso_U_11
_atom_site_aniso_U_22
_atom_site_aniso_U_33
_atom_site_aniso_U_23
_atom_site_aniso_U_13
_atom_site_aniso_U_12
Ru1 0.0364(5) 0.0329(5) 0.0389(6) -0.0019(4) -0.0167(4) -0.0064(4)
N11A 0.045(6) 0.037(5) 0.036(6) -0.005(4) -0.012(5) -0.013(4)
C2A 0.043(7) 0.048(7) 0.071(10) -0.006(7) -0.025(7) -0.011(6)
C3A 0.050(8) 0.064(9) 0.067(10) 0.001(8) -0.025(8) -0.023(7)
C4A 0.041(7) 0.072(10) 0.076(11) -0.008(8) -0.026(8) -0.003(7)
C5A 0.047(7) 0.052(8) 0.066(10) -0.008(7) -0.025(7) 0.002(6)
C6A 0.040(7) 0.047(7) 0.037(7) -0.009(6) -0.013(6) -0.006(5)
C7A 0.052(7) 0.035(6) 0.036(7) -0.001(5) -0.019(6) -0.007(5)
C8A 0.048(7) 0.044(7) 0.046(8) -0.002(6) -0.016(6) -0.005(6)
C9A 0.070(9) 0.031(6) 0.069(10) -0.008(6) -0.031(8) -0.005(6)
C10A 0.067(9) 0.047(8) 0.060(9) -0.008(7) -0.033(8) -0.016(7)
C11A 0.048(7) 0.040(7) 0.045(8) -0.007(6) -0.019(6) -0.010(5)
N12A 0.037(5) 0.029(5) 0.035(6) -0.002(4) -0.016(4) -0.004(4)
N11B 0.050(6) 0.032(5) 0.049(7) -0.006(5) -0.021(5) -0.008(4)
C2B 0.060(8) 0.056(8) 0.045(8) 0.003(6) -0.031(7) -0.012(7)
C3B 0.079(11) 0.082(11) 0.055(10) -0.007(8) -0.040(9) -0.017(9)
C4B 0.080(11) 0.100(13) 0.030(8) -0.012(8) -0.013(8) -0.025(10)
C5B 0.051(8) 0.090(12) 0.042(9) -0.014(8) -0.007(7) -0.013(8)
C6B 0.053(8) 0.039(7) 0.049(8) -0.011(6) -0.021(7) -0.007(6)
C7B 0.034(6) 0.046(7) 0.048(8) -0.007(6) -0.014(6) -0.004(5)
C8B 0.045(8) 0.073(10) 0.056(9) -0.013(8) -0.013(7) -0.003(7)
C9B 0.039(8) 0.075(10) 0.089(13) -0.008(9) -0.030(9) 0.002(7)
C10B 0.056(9) 0.075(10) 0.065(11) 0.001(8) -0.036(8) -0.013(8)
C11B 0.042(7) 0.061(8) 0.042(8) 0.006(6) -0.020(6) -0.018(6)
N12B 0.046(6) 0.030(5) 0.034(6) -0.005(4) -0.016(5) -0.005(4)
N1 0.040(5) 0.032(5) 0.042(6) -0.003(5) -0.017(5) -0.001(4)
C2 0.061(8) 0.035(6) 0.048(8) -0.006(6) -0.023(7) -0.007(6)
C3 0.079(10) 0.039(7) 0.060(10) -0.010(7) -0.027(8) -0.014(7)
N4 0.071(8) 0.039(6) 0.073(9) -0.004(6) -0.032(7) -0.003(6)
C5 0.063(9) 0.046(8) 0.057(9) -0.002(7) -0.023(8) -0.013(7)
C6 0.047(7) 0.037(6) 0.049(8) -0.003(6) -0.021(6) -0.004(5)
C7 0.042(7) 0.041(7) 0.034(7) -0.002(5) -0.008(6) -0.005(5)
C8 0.043(7) 0.049(7) 0.041(8) -0.003(6) -0.018(6) -0.002(6)
N2 0.038(5) 0.038(5) 0.037(6) -0.004(4) -0.012(5) -0.007(4)
N3 0.058(7) 0.045(6) 0.045(7) 0.000(5) -0.019(6) -0.008(5)
N5 0.039(5) 0.046(6) 0.037(6) -0.004(5) -0.014(5) -0.004(5)
C31 0.048(8) 0.063(9) 0.039(8) 0.004(7) -0.017(6) -0.010(6)
C32 0.104(14) 0.081(12) 0.054(11) -0.004(9) -0.036(10) -0.004(10)
C33 0.112(16) 0.097(15) 0.048(11) 0.004(10) -0.033(11) -0.018(12)
C34 0.070(11) 0.131(18) 0.039(10) -0.018(11) -0.016(8) -0.017(11)
C35 0.069(10) 0.081(12) 0.065(12) -0.030(10) -0.016(9) -0.010(9)
C36 0.064(9) 0.070(10) 0.041(8) -0.012(7) -0.018(7) -0.005(8)
P1 0.056(3) 0.045(3) 0.118(6) -0.008(4) -0.031(4) 0.006(3)
F11A 0.088(13) 0.104(18) 0.17(2) -0.024(15) 0.022(13) -0.009(11)
F12A 0.17(3) 0.088(14) 0.164(19) -0.038(12) -0.059(18) -0.020(16)
F13A 0.13(2) 0.101(14) 0.20(3) 0.015(14) -0.10(2) 0.019(12)
F11B 0.27(14) 0.13(8) 0.41(17) -0.17(10) -0.07(12) 0.07(9)
F12B 0.08(6) 0.10(6) 0.30(13) -0.09(7) -0.05(7) -0.01(4)
F13B 0.22(12) 0.05(4) 0.11(6) -0.02(4) 0.00(6) -0.01(5)
P2 0.152(8) 0.071(5) 0.066(5) -0.013(4) -0.052(5) -0.014(5)
F21A 0.16(4) 0.14(6) 0.12(3) -0.05(3) 0.01(3) 0.01(4)
F22A 0.14(4) 0.15(5) 0.10(3) -0.04(3) -0.06(3) -0.03(4)
F23A 0.17(5) 0.11(4) 0.11(4) 0.02(3) -0.06(4) 0.01(3)
F21B 0.20(4) 0.09(2) 0.11(2) -0.049(18) -0.09(3) 0.03(2)
F22B 0.21(5) 0.14(4) 0.17(4) -0.05(3) -0.12(4) 0.01(3)
F23B 0.27(6) 0.10(3) 0.07(2) 0.008(16) -0.05(3) -0.08(3)
C1S 0.28(11) 0.15(7) 0.28(12) -0.07(7) -0.17(9) 0.00(6)
C2S 0.23(8) 0.26(8) 0.28(9) -0.04(7) -0.11(7) -0.04(6)
O3S 0.04(2) 0.23(6) 0.13(4) 0.02(4) -0.02(3) -0.03(3)
O4S 0.23(8) 0.30(9) 0.23(9) 0.08(8) -0.14(8) -0.07(8)
C5S 0.24(9) 0.27(9) 0.21(9) -0.08(7) -0.09(7) -0.01(7)
C6S 0.21(9) 0.20(9) 0.18(9) -0.04(8) -0.01(8) -0.01(7)
O1W 0.18(6) 0.11(5) 0.12(5) 0.00(4) -0.01(5) -0.07(5)
O2W 0.18(6) 0.05(3) 0.07(3) 0.01(2) -0.02(4) -0.05(3)

loop_
_atom_type_symbol
_atom_type_description
_atom_type_scat_dispersion_real
_atom_type_scat_dispersion_imag
_atom_type_scat_source
C C 0.0033 0.0016 'International Tables Vol C Tables 4.2.6.8 and 6.1.1.4'
H H 0.0000 0.0000 'International Tables Vol C Tables 4.2.6.8 and 6.1.1.4'
N N 0.0061 0.0033 'International Tables Vol C Tables 4.2.6.8 and 6.1.1.4'
O O 0.0106 0.0060 'International Tables Vol C Tables 4.2.6.8 and 6.1.1.4'
F F 0.0171 0.0103 'International Tables Vol C Tables 4.2.6.8 and 6.1.1.4'
P P 0.1023 0.0942 'International Tables Vol C Tables 4.2.6.8 and 6.1.1.4'
Ru Ru -1.2594 0.8363 'International Tables Vol C Tables 4.2.6.8 and 6.1.1.4'

loop_
_geom_angle_atom_site_label_1
_geom_angle_atom_site_label_2
_geom_angle_atom_site_label_3
_geom_angle
_geom_angle_site_symmetry_1
_geom_angle_site_symmetry_3
_geom_angle_publ_flag
N11A Ru1 N12A 78.6(4) . . ?
N11A Ru1 N12B 173.3(4) . . ?
N12A Ru1 N12B 98.4(4) . . ?
N11A Ru1 N2 90.5(4) . . ?
N12A Ru1 N2 97.2(4) . . ?
N12B Ru1 N2 95.8(4) . . ?
N11A Ru1 N11B 95.7(4) . . ?
N12A Ru1 N11B 91.6(4) . . ?
N12B Ru1 N11B 78.4(4) . . ?
N2 Ru1 N11B 170.1(4) . . ?
N11A Ru1 N1 96.8(4) . . ?
N12A Ru1 N1 173.5(4) . . ?
N12B Ru1 N1 86.7(4) . . ?
N2 Ru1 N1 78.2(4) . . ?
N11B Ru1 N1 93.4(4) . . ?
C6A N11A C2A 117.1(10) . . ?
C6A N11A Ru1 116.9(7) . . ?
C2A N11A Ru1 125.7(8) . . ?
C3A C2A N11A 122.4(13) . . ?
C3A C2A H2A 118.8 . . ?
N11A C2A H2A 118.8 . . ?
C2A C3A C4A 120.0(12) . . ?
C2A C3A H3A 120.0 . . ?
C4A C3A H3A 120.0 . . ?
C3A C4A C5A 118.7(12) . . ?
C3A C4A H4A 120.6 . . ?
C5A C4A H4A 120.6 . . ?
C6A C5A C4A 119.7(13) . . ?
C6A C5A H5A 120.2 . . ?
C4A C5A H5A 120.1 . . ?
N11A C6A C5A 122.1(11) . . ?
N11A C6A C7A 112.9(10) . . ?
C5A C6A C7A 125.0(12) . . ?
N12A C7A C8A 121.2(11) . . ?
N12A C7A C6A 115.2(10) . . ?
C8A C7A C6A 123.6(11) . . ?
C9A C8A C7A 120.1(12) . . ?
C9A C8A H8A 119.9 . . ?
C7A C8A H8A 119.9 . . ?
C10A C9A C8A 119.4(12) . . ?
C10A C9A H9A 120.3 . . ?
C8A C9A H9A 120.3 . . ?
C9A C10A C11A 118.6(12) . . ?
C9A C10A H10A 120.7 . . ?
C11A C10A H10A 120.7 . . ?
N12A C11A C10A 123.0(12) . . ?
N12A C11A H11A 118.5 . . ?
C10A C11A H11A 118.5 . . ?
C11A N12A C7A 117.6(10) . . ?
C11A N12A Ru1 126.4(8) . . ?
C7A N12A Ru1 115.9(7) . . ?
C2B N11B C6B 118.1(11) . . ?
C2B N11B Ru1 126.3(9) . . ?
C6B N11B Ru1 115.5(8) . . ?
N11B C2B C3B 122.6(14) . . ?
N11B C2B H2B 118.7 . . ?
C3B C2B H2B 118.7 . . ?
C2B C3B C4B 119.3(13) . . ?
C2B C3B H3B 120.3 . . ?
C4B C3B H3B 120.3 . . ?
C3B C4B C5B 119.6(14) . . ?
C3B C4B H4B 120.2 . . ?
C5B C4B H4B 120.2 . . ?
C4B C5B C6B 118.3(14) . . ?
C4B C5B H5B 120.9 . . ?
C6B C5B H5B 120.8 . . ?
N11B C6B C5B 122.0(12) . . ?
N11B C6B C7B 114.2(11) . . ?
C5B C6B C7B 123.8(12) . . ?
N12B C7B C8B 121.7(12) . . ?
N12B C7B C6B 114.7(10) . . ?
C8B C7B C6B 123.5(12) . . ?
C9B C8B C7B 119.9(14) . . ?
C9B C8B H8B 120.0 . . ?
C7B C8B H8B 120.0 . . ?
C10B C9B C8B 119.0(13) . . ?
C10B C9B H9B 120.5 . . ?
C8B C9B H9B 120.5 . . ?
C9B C10B C11B 119.0(13) . . ?
C9B C10B H10B 120.5 . . ?
C11B C10B H10B 120.5 . . ?
N12B C11B C10B 121.8(13) . . ?
N12B C11B H11B 119.1 . . ?
C10B C11B H11B 119.1 . . ?
C7B N12B C11B 118.5(10) . . ?
C7B N12B Ru1 116.4(7) . . ?
C11B N12B Ru1 124.5(9) . . ?
C2 N1 C6 116.2(10) . . ?
C2 N1 Ru1 128.0(9) . . ?
C6 N1 Ru1 115.8(8) . . ?
N1 C2 C3 121.5(13) . . ?
N1 C2 H2 119.3 . . ?
C3 C2 H2 119.3 . . ?
N4 C3 C2 123.7(13) . . ?
N4 C3 H3 118.1 . . ?
C2 C3 H3 118.1 . . ?
C3 N4 C5 116.3(12) . . ?
N4 C5 C6 122.0(13) . . ?
N4 C5 H5 119.0 . . ?
C6 C5 H5 119.0 . . ?
N1 C6 C5 120.3(12) . . ?
N1 C6 C7 113.8(10) . . ?
C5 C6 C7 125.9(12) . . ?
N3 C7 N2 114.3(11) . . ?
N3 C7 C6 129.1(11) . . ?
N2 C7 C6 116.5(11) . . ?
N5 C8 N3 114.8(12) . . ?
N5 C8 C31 122.9(12) . . ?
N3 C8 C31 122.3(12) . . ?
C7 N2 N5 106.7(10) . . ?
C7 N2 Ru1 115.7(8) . . ?
N5 N2 Ru1 137.6(8) . . ?
C7 N3 C8 100.2(10) . . ?
C8 N5 N2 104.1(10) . . ?
C32 C31 C36 117.6(14) . . ?
C32 C31 C8 120.5(14) . . ?
C36 C31 C8 121.9(12) . . ?
C31 C32 C33 120.5(18) . . ?
C31 C32 H32 119.8 . . ?
C33 C32 H32 119.8 . . ?
C34 C33 C32 119.9(17) . . ?
C34 C33 H33 120.1 . . ?
C32 C33 H33 120.0 . . ?
C33 C34 C35 119.8(17) . . ?
C33 C34 H34 120.1 . . ?
C35 C34 H34 120.1 . . ?
C34 C35 C36 121.2(17) . . ?
C34 C35 H35 119.4 . . ?
C36 C35 H35 119.4 . . ?
C35 C36 C31 120.9(15) . . ?
C35 C36 H36 119.6 . . ?
C31 C36 H36 119.6 . . ?

loop_
_geom_bond_atom_site_label_1
_geom_bond_atom_site_label_2
_geom_bond_distance
_geom_bond_site_symmetry_2
_geom_bond_publ_flag
Ru1 N11A 2.036(10) . ?
Ru1 N12A 2.042(9) . ?
Ru1 N12B 2.046(10) . ?
Ru1 N2 2.051(10) . ?
Ru1 N11B 2.064(11) . ?
Ru1 N1 2.069(9) . ?
N11A C6A 1.369(15) . ?
N11A C2A 1.372(15) . ?
C2A C3A 1.366(18) . ?
C2A H2A 0.9300 . ?
C3A C4A 1.37(2) . ?
C3A H3A 0.9300 . ?
C4A C5A 1.389(19) . ?
C4A H4A 0.9300 . ?
C5A C6A 1.371(17) . ?
C5A H5A 0.9300 . ?
C6A C7A 1.468(16) . ?
C7A N12A 1.361(15) . ?
C7A C8A 1.385(16) . ?
C8A C9A 1.375(18) . ?
C8A H8A 0.9300 . ?
C9A C10A 1.362(19) . ?
C9A H9A 0.9300 . ?
C10A C11A 1.392(17) . ?
C10A H10A 0.9300 . ?
C11A N12A 1.350(14) . ?
C11A H11A 0.9300 . ?
N11B C2B 1.344(15) . ?
N11B C6B 1.348(16) . ?
C2B C3B 1.36(2) . ?
C2B H2B 0.9300 . ?
C3B C4B 1.37(2) . ?
C3B H3B 0.9300 . ?
C4B C5B 1.38(2) . ?
C4B H4B 0.9300 . ?
C5B C6B 1.385(19) . ?
C5B H5B 0.9300 . ?
C6B C7B 1.487(17) . ?
C7B N12B 1.328(16) . ?
C7B C8B 1.388(17) . ?
C8B C9B 1.38(2) . ?
C8B H8B 0.9300 . ?
C9B C10B 1.37(2) . ?
C9B H9B 0.9300 . ?
C10B C11B 1.389(19) . ?
C10B H10B 0.9300 . ?
C11B N12B 1.372(15) . ?
C11B H11B 0.9300 . ?
N1 C2 1.353(16) . ?
N1 C6 1.358(16) . ?
C2 C3 1.371(17) . ?
C2 H2 0.9300 . ?
C3 N4 1.305(18) . ?
C3 H3 0.9300 . ?
N4 C5 1.347(18) . ?
C5 C6 1.406(17) . ?
C5 H5 0.9300 . ?
C6 C7 1.451(17) . ?
C7 N3 1.336(16) . ?
C7 N2 1.338(15) . ?
C8 N5 1.344(15) . ?
C8 N3 1.362(16) . ?
C8 C31 1.485(18) . ?
N2 N5 1.358(14) . ?
C31 C32 1.38(2) . ?
C31 C36 1.38(2) . ?
C32 C33 1.40(2) . ?
C32 H32 0.9300 . ?
C33 C34 1.35(3) . ?
C33 H33 0.9300 . ?
C34 C35 1.35(2) . ?
C34 H34 0.9300 . ?
C35 C36 1.36(2) . ?
C35 H35 0.9300 . ?
C36 H36 0.9300 . ?

loop_
_geom_torsion_atom_site_label_1
_geom_torsion_atom_site_label_2
_geom_torsion_atom_site_label_3
_geom_torsion_atom_site_label_4
_geom_torsion
_geom_torsion_site_symmetry_1
_geom_torsion_site_symmetry_2
_geom_torsion_site_symmetry_3
_geom_torsion_site_symmetry_4
_geom_torsion_publ_flag
N12A Ru1 N11A C6A -5.3(8) . . . . ?
N12B Ru1 N11A C6A 58(4) . . . . ?
N2 Ru1 N11A C6A -102.6(9) . . . . ?
N11B Ru1 N11A C6A 85.2(9) . . . . ?
N1 Ru1 N11A C6A 179.3(8) . . . . ?
N12A Ru1 N11A C2A -179.0(11) . . . . ?
N12B Ru1 N11A C2A -116(3) . . . . ?
N2 Ru1 N11A C2A 83.7(11) . . . . ?
N11B Ru1 N11A C2A -88.5(11) . . . . ?
N1 Ru1 N11A C2A 5.5(11) . . . . ?
C6A N11A C2A C3A 0(2) . . . . ?
Ru1 N11A C2A C3A 174.1(11) . . . . ?
N11A C2A C3A C4A -1(2) . . . . ?
C2A C3A C4A C5A 0(2) . . . . ?
C3A C4A C5A C6A 0(2) . . . . ?
C2A N11A C6A C5A -0.2(19) . . . . ?
Ru1 N11A C6A C5A -174.5(10) . . . . ?
C2A N11A C6A C7A -178.0(11) . . . . ?
Ru1 N11A C6A C7A 7.7(13) . . . . ?
C4A C5A C6A N11A 0(2) . . . . ?
C4A C5A C6A C7A 177.6(13) . . . . ?
N11A C6A C7A N12A -6.2(16) . . . . ?
C5A C6A C7A N12A 176.0(12) . . . . ?
N11A C6A C7A C8A 174.2(11) . . . . ?
C5A C6A C7A C8A -3(2) . . . . ?
N12A C7A C8A C9A -1.7(19) . . . . ?
C6A C7A C8A C9A 177.8(13) . . . . ?
C7A C8A C9A C10A 2(2) . . . . ?
C8A C9A C10A C11A -1(2) . . . . ?
C9A C10A C11A N12A 0(2) . . . . ?
C10A C11A N12A C7A -0.3(18) . . . . ?
C10A C11A N12A Ru1 179.2(10) . . . . ?
C8A C7A N12A C11A 1.1(17) . . . . ?
C6A C7A N12A C11A -178.5(10) . . . . ?
C8A C7A N12A Ru1 -178.5(9) . . . . ?
C6A C7A N12A Ru1 1.9(13) . . . . ?
N11A Ru1 N12A C11A -177.9(10) . . . . ?
N12B Ru1 N12A C11A 8.1(10) . . . . ?
N2 Ru1 N12A C11A -88.8(10) . . . . ?
N11B Ru1 N12A C11A 86.6(10) . . . . ?
N1 Ru1 N12A C11A -133(3) . . . . ?
N11A Ru1 N12A C7A 1.6(8) . . . . ?
N12B Ru1 N12A C7A -172.3(8) . . . . ?
N2 Ru1 N12A C7A 90.7(9) . . . . ?
N11B Ru1 N12A C7A -93.8(9) . . . . ?
N1 Ru1 N12A C7A 46(4) . . . . ?
N11A Ru1 N11B C2B -0.4(10) . . . . ?
N12A Ru1 N11B C2B 78.3(10) . . . . ?
N12B Ru1 N11B C2B 176.5(10) . . . . ?
N2 Ru1 N11B C2B -129(2) . . . . ?
N1 Ru1 N11B C2B -97.6(10) . . . . ?
N11A Ru1 N11B C6B 178.0(8) . . . . ?
N12A Ru1 N11B C6B -103.3(8) . . . . ?
N12B Ru1 N11B C6B -5.1(8) . . . . ?
N2 Ru1 N11B C6B 49(2) . . . . ?
N1 Ru1 N11B C6B 80.8(8) . . . . ?
C6B N11B C2B C3B -2.7(19) . . . . ?
Ru1 N11B C2B C3B 175.7(11) . . . . ?
N11B C2B C3B C4B 3(2) . . . . ?
C2B C3B C4B C5B -1(3) . . . . ?
C3B C4B C5B C6B 0(2) . . . . ?
C2B N11B C6B C5B 1.4(18) . . . . ?
Ru1 N11B C6B C5B -177.1(11) . . . . ?
C2B N11B C6B C7B -179.6(10) . . . . ?
Ru1 N11B C6B C7B 1.8(13) . . . . ?
C4B C5B C6B N11B 0(2) . . . . ?
C4B C5B C6B C7B -178.8(13) . . . . ?
N11B C6B C7B N12B 5.0(15) . . . . ?
C5B C6B C7B N12B -176.1(12) . . . . ?
N11B C6B C7B C8B -174.7(12) . . . . ?
C5B C6B C7B C8B 4(2) . . . . ?
N12B C7B C8B C9B 1(2) . . . . ?
C6B C7B C8B C9B -179.7(13) . . . . ?
C7B C8B C9B C10B 1(2) . . . . ?
C8B C9B C10B C11B -2(2) . . . . ?
C9B C10B C11B N12B 1(2) . . . . ?
C8B C7B N12B C11B -1.7(18) . . . . ?
C6B C7B N12B C11B 178.5(10) . . . . ?
C8B C7B N12B Ru1 170.2(10) . . . . ?
C6B C7B N12B Ru1 -9.5(13) . . . . ?
C10B C11B N12B C7B 0.9(18) . . . . ?
C10B C11B N12B Ru1 -170.4(10) . . . . ?
N11A Ru1 N12B C7B 36(4) . . . . ?
N12A Ru1 N12B C7B 98.0(9) . . . . ?
N2 Ru1 N12B C7B -163.8(8) . . . . ?
N11B Ru1 N12B C7B 8.1(8) . . . . ?
N1 Ru1 N12B C7B -86.0(9) . . . . ?
N11A Ru1 N12B C11B -153(3) . . . . ?
N12A Ru1 N12B C11B -90.5(10) . . . . ?
N2 Ru1 N12B C11B 7.7(10) . . . . ?
N11B Ru1 N12B C11B 179.5(10) . . . . ?
N1 Ru1 N12B C11B 85.4(10) . . . . ?
N11A Ru1 N1 C2 -94.5(10) . . . . ?
N12A Ru1 N1 C2 -138(3) . . . . ?
N12B Ru1 N1 C2 79.8(10) . . . . ?
N2 Ru1 N1 C2 176.4(11) . . . . ?
N11B Ru1 N1 C2 1.7(10) . . . . ?
N11A Ru1 N1 C6 86.8(8) . . . . ?
N12A Ru1 N1 C6 43(4) . . . . ?
N12B Ru1 N1 C6 -99.0(8) . . . . ?
N2 Ru1 N1 C6 -2.4(8) . . . . ?
N11B Ru1 N1 C6 -177.1(8) . . . . ?
C6 N1 C2 C3 1.2(18) . . . . ?
Ru1 N1 C2 C3 -177.5(10) . . . . ?
N1 C2 C3 N4 -2(2) . . . . ?
C2 C3 N4 C5 1(2) . . . . ?
C3 N4 C5 C6 1(2) . . . . ?
C2 N1 C6 C5 0.7(17) . . . . ?
Ru1 N1 C6 C5 179.6(9) . . . . ?
C2 N1 C6 C7 -176.4(10) . . . . ?
Ru1 N1 C6 C7 2.6(13) . . . . ?
N4 C5 C6 N1 -2(2) . . . . ?
N4 C5 C6 C7 174.9(12) . . . . ?
N1 C6 C7 N3 176.2(12) . . . . ?
C5 C6 C7 N3 -1(2) . . . . ?
N1 C6 C7 N2 -1.1(16) . . . . ?
C5 C6 C7 N2 -177.9(12) . . . . ?
N3 C7 N2 N5 -0.1(14) . . . . ?
C6 C7 N2 N5 177.6(10) . . . . ?
N3 C7 N2 Ru1 -178.6(8) . . . . ?
C6 C7 N2 Ru1 -0.9(14) . . . . ?
N11A Ru1 N2 C7 -95.1(8) . . . . ?
N12A Ru1 N2 C7 -173.6(8) . . . . ?
N12B Ru1 N2 C7 87.2(8) . . . . ?
N11B Ru1 N2 C7 34(3) . . . . ?
N1 Ru1 N2 C7 1.7(8) . . . . ?
N11A Ru1 N2 N5 87.1(11) . . . . ?
N12A Ru1 N2 N5 8.5(11) . . . . ?
N12B Ru1 N2 N5 -90.7(11) . . . . ?
N11B Ru1 N2 N5 -144.1(19) . . . . ?
N1 Ru1 N2 N5 -176.1(11) . . . . ?
N2 C7 N3 C8 -0.3(14) . . . . ?
C6 C7 N3 C8 -177.7(12) . . . . ?
N5 C8 N3 C7 0.6(14) . . . . ?
C31 C8 N3 C7 -179.0(11) . . . . ?
N3 C8 N5 N2 -0.7(13) . . . . ?
C31 C8 N5 N2 178.9(11) . . . . ?
C7 N2 N5 C8 0.5(12) . . . . ?
Ru1 N2 N5 C8 178.5(9) . . . . ?
N5 C8 C31 C32 172.2(13) . . . . ?
N3 C8 C31 C32 -8(2) . . . . ?
N5 C8 C31 C36 -9.1(19) . . . . ?
N3 C8 C31 C36 170.5(13) . . . . ?
C36 C31 C32 C33 -2(2) . . . . ?
C8 C31 C32 C33 176.5(15) . . . . ?
C31 C32 C33 C34 1(3) . . . . ?
C32 C33 C34 C35 -1(3) . . . . ?
C33 C34 C35 C36 2(3) . . . . ?
C34 C35 C36 C31 -2(2) . . . . ?
C32 C31 C36 C35 3(2) . . . . ?
C8 C31 C36 C35 -176.0(13) . . . . ?
